data_4079085
loop_
_publ_author_name
'Aliende, Cristina'
'P\'erez-Manrique, Mercedes'
'Jal\'on, F\'elix A.'
'Manzano, Blanca R.'
'Rodr\?\'iguez, Ana M.'
'Espino, Gustavo'

_publ_section_title
;
 Arene Ruthenium Complexes as Versatile Catalysts in Water in both
 Transfer Hydrogenation of Ketones and Oxidation of Alcohols. Selective
 Deuterium Labeling ofrac-1-Phenylethanol
;
_journal_issue 17
_journal_name_full Organometallics
_journal_page_first 6106
_journal_paper_doi 10.1021/om3004702
_journal_volume 31
_journal_year 2012
_chemical_formula_sum 'C22 H26 B Cl F4 N2 O2 Ru'
_chemical_formula_weight 573.78
_chemical_name_systematic
;
 ?
;
_space_group_IT_number 2
_symmetry_cell_setting triclinic
_symmetry_space_group_name_Hall '-P 1'
_symmetry_space_group_name_H-M 'P -1'
_atom_sites_solution_hydrogens geom
_atom_sites_solution_primary direct
_atom_sites_solution_secondary difmap
_audit_creation_method SHELXL-97
_cell_angle_alpha 94.744(2)
_cell_angle_beta 90.465(2)
_cell_angle_gamma 112.019(2)
_cell_formula_units_Z 2
_cell_length_a 8.6940(3)
_cell_length_b 10.1720(4)
_cell_length_c 13.9130(16)
_cell_measurement_reflns_used 3749
_cell_measurement_temperature 100(2)
_cell_measurement_theta_max 23.866
_cell_measurement_theta_min 2.505
_cell_volume 1135.73(14)
_computing_structure_refinement 'SHELXL-97 (Sheldrick, 1997)'
_diffrn_ambient_temperature 100(2)
_diffrn_measured_fraction_theta_full 0.998
_diffrn_measured_fraction_theta_max 0.998
_diffrn_measurement_device_type 'CCD area detector'
_diffrn_measurement_method 'omega and phi scans'
_diffrn_radiation_monochromator graphite
_diffrn_radiation_source 'fine-focus sealed tube'
_diffrn_radiation_type MoK\a
_diffrn_radiation_wavelength 0.71073
_diffrn_reflns_av_R_equivalents 0.0000
_diffrn_reflns_av_sigmaI/netI 0.0597
_diffrn_reflns_limit_h_max 10
_diffrn_reflns_limit_h_min -10
_diffrn_reflns_limit_k_max 12
_diffrn_reflns_limit_k_min -12
_diffrn_reflns_limit_l_max 17
_diffrn_reflns_limit_l_min 0
_diffrn_reflns_number 4475
_diffrn_reflns_theta_full 26.02
_diffrn_reflns_theta_max 26.02
_diffrn_reflns_theta_min 1.47
_exptl_absorpt_coefficient_mu 0.864
_exptl_absorpt_correction_T_max 0.9829
_exptl_absorpt_correction_T_min 0.7878
_exptl_absorpt_correction_type multi-scan
_exptl_absorpt_process_details SADABS
_exptl_crystal_colour yellow
_exptl_crystal_density_diffrn 1.678
_exptl_crystal_density_method 'not measured'
_exptl_crystal_description plate
_exptl_crystal_F_000 580
_exptl_crystal_size_max 0.29
_exptl_crystal_size_mid 0.17
_exptl_crystal_size_min 0.02
_refine_diff_density_max 0.493
_refine_diff_density_min -0.878
_refine_diff_density_rms 0.111
_refine_ls_extinction_method none
_refine_ls_goodness_of_fit_ref 0.787
_refine_ls_hydrogen_treatment constr
_refine_ls_matrix_type full
_refine_ls_number_parameters 303
_refine_ls_number_reflns 4475
_refine_ls_number_restraints 0
_refine_ls_restrained_S_all 0.787
_refine_ls_R_factor_all 0.0573
_refine_ls_R_factor_gt 0.0373
_refine_ls_shift/su_max 0.014
_refine_ls_shift/su_mean 0.002
_refine_ls_structure_factor_coef Fsqd
_refine_ls_weighting_details 'calc w=1/[\s^2^(Fo^2^)+(0.0606P)^2^+5.1413P] where P=(Fo^2^+2Fc^2^)/3'
_refine_ls_weighting_scheme calc
_refine_ls_wR_factor_gt 0.0845
_refine_ls_wR_factor_ref 0.1000
_reflns_number_gt 3571
_reflns_number_total 4475
_reflns_threshold_expression >2sigma(I)
_cod_data_source_file om3004702_si_001.cif
_cod_data_source_block 2BF4
_cod_original_sg_symbol_H-M P-1
_cod_database_code 4079085

loop_
_symmetry_equiv_pos_as_xyz
'x, y, z'
'-x, -y, -z'

loop_
_atom_site_label
_atom_site_type_symbol
_atom_site_fract_x
_atom_site_fract_y
_atom_site_fract_z
_atom_site_U_iso_or_equiv
_atom_site_adp_type
_atom_site_occupancy
_atom_site_symmetry_multiplicity
_atom_site_calc_flag
_atom_site_refinement_flags
Ru1 Ru 0.21108(4) 0.78538(3) 0.22907(2) 0.01170(11) Uani 1 1 d .
Cl1 Cl 0.11232(12) 0.80613(10) 0.38875(7) 0.0174(2) Uani 1 1 d .
N1 N 0.3818(4) 0.9922(3) 0.2648(2) 0.0126(7) Uani 1 1 d .
N2 N 0.3985(4) 0.7563(3) 0.3083(2) 0.0135(7) Uani 1 1 d .
O1 O 0.7107(4) 1.3974(3) 0.3525(2) 0.0199(6) Uani 1 1 d .
O2 O 0.7123(3) 0.7082(3) 0.5140(2) 0.0191(6) Uani 1 1 d .
C1 C 0.3646(5) 1.1100(4) 0.2365(3) 0.0150(8) Uani 1 1 d .
H1 H 0.2747 1.0990 0.1955 0.018 Uiso 1 1 calc R
C2 C 0.4735(5) 1.2443(4) 0.2655(3) 0.0151(8) Uani 1 1 d .
H2 H 0.4582 1.3230 0.2443 0.018 Uiso 1 1 calc R
C3 C 0.6084(5) 1.2623(4) 0.3275(3) 0.0143(8) Uani 1 1 d .
C4 C 0.6271(5) 1.1421(4) 0.3583(3) 0.0129(8) Uani 1 1 d .
H4 H 0.7153 1.1510 0.4001 0.015 Uiso 1 1 calc R
C5 C 0.5114(5) 1.0087(4) 0.3254(3) 0.0119(8) Uani 1 1 d .
C6 C 0.5170(5) 0.8736(4) 0.3538(3) 0.0129(8) Uani 1 1 d .
C7 C 0.6276(5) 0.8659(4) 0.4232(3) 0.0143(8) Uani 1 1 d .
H7 H 0.7077 0.9483 0.4536 0.017 Uiso 1 1 calc R
C8 C 0.6164(5) 0.7316(4) 0.4467(3) 0.0140(8) Uani 1 1 d .
C9 C 0.4935(5) 0.6113(4) 0.3997(3) 0.0149(8) Uani 1 1 d .
H9 H 0.4834 0.5208 0.4140 0.018 Uiso 1 1 calc R
C10 C 0.3872(5) 0.6274(4) 0.3318(3) 0.0168(8) Uani 1 1 d .
H10 H 0.3050 0.5465 0.3011 0.020 Uiso 1 1 calc R
C11 C 0.8506(5) 1.4220(4) 0.4177(3) 0.0236(10) Uani 1 1 d .
H11A H 0.8117 1.3813 0.4770 0.035 Uiso 1 1 calc R
H11B H 0.9115 1.5225 0.4308 0.035 Uiso 1 1 calc R
H11C H 0.9218 1.3784 0.3888 0.035 Uiso 1 1 calc R
C12 C 0.8417(5) 0.8298(4) 0.5636(3) 0.0173(9) Uani 1 1 d .
H12A H 0.9217 0.8777 0.5183 0.026 Uiso 1 1 calc R
H12B H 0.8953 0.7989 0.6126 0.026 Uiso 1 1 calc R
H12C H 0.7943 0.8940 0.5929 0.026 Uiso 1 1 calc R
C13 C 0.2511(5) 0.6990(4) 0.0857(3) 0.0147(8) Uani 1 1 d .
C14 C 0.1427(5) 0.5861(4) 0.1362(3) 0.0151(8) Uani 1 1 d .
H14 H 0.1690 0.5064 0.1419 0.018 Uiso 1 1 calc R
C15 C -0.0028(5) 0.5908(4) 0.1777(3) 0.0174(9) Uani 1 1 d .
H15 H -0.0698 0.5160 0.2111 0.021 Uiso 1 1 calc R
C16 C -0.0467(5) 0.7116(4) 0.1680(3) 0.0162(8) Uani 1 1 d .
C17 C 0.0551(5) 0.8216(4) 0.1161(3) 0.0158(8) Uani 1 1 d .
H17 H 0.0256 0.8988 0.1070 0.019 Uiso 1 1 calc R
C18 C 0.2031(5) 0.8159(4) 0.0773(3) 0.0157(8) Uani 1 1 d .
H18 H 0.2709 0.8918 0.0451 0.019 Uiso 1 1 calc R
C19 C -0.1949(5) 0.7210(5) 0.2170(3) 0.0229(9) Uani 1 1 d .
H19A H -0.1814 0.8191 0.2289 0.034 Uiso 1 1 calc R
H19B H -0.2058 0.6792 0.2772 0.034 Uiso 1 1 calc R
H19C H -0.2927 0.6707 0.1765 0.034 Uiso 1 1 calc R
C20 C 0.4089(5) 0.6896(4) 0.0495(3) 0.0180(9) Uani 1 1 d .
H20 H 0.4534 0.6478 0.0983 0.022 Uiso 1 1 calc R
C21 C 0.3679(5) 0.5874(5) -0.0428(3) 0.0224(9) Uani 1 1 d .
H21A H 0.2876 0.4965 -0.0296 0.034 Uiso 1 1 calc R
H21B H 0.4672 0.5761 -0.0644 0.034 Uiso 1 1 calc R
H21C H 0.3234 0.6255 -0.0920 0.034 Uiso 1 1 calc R
C22 C 0.5439(5) 0.8333(5) 0.0320(3) 0.0256(10) Uani 1 1 d .
H22A H 0.5068 0.8737 -0.0191 0.038 Uiso 1 1 calc R
H22B H 0.6436 0.8195 0.0142 0.038 Uiso 1 1 calc R
H22C H 0.5658 0.8967 0.0899 0.038 Uiso 1 1 calc R
F1 F 1.0800(5) 0.1837(5) 0.1049(2) 0.0764(13) Uani 1 1 d .
F2 F 1.0844(5) 0.3149(3) 0.2443(2) 0.0583(11) Uani 1 1 d .
F3 F 0.9321(4) 0.0809(3) 0.2282(2) 0.0466(8) Uani 1 1 d .
F4 F 0.8564(4) 0.2320(3) 0.1451(2) 0.0427(8) Uani 1 1 d .
B1 B 0.9875(7) 0.2029(6) 0.1795(4) 0.0252(11) Uani 1 1 d .

loop_
_atom_site_aniso_label
_atom_site_aniso_U_11
_atom_site_aniso_U_22
_atom_site_aniso_U_33
_atom_site_aniso_U_23
_atom_site_aniso_U_13
_atom_site_aniso_U_12
Ru1 0.01297(17) 0.00842(17) 0.01200(16) 0.00042(11) -0.00002(11) 0.00218(12)
Cl1 0.0200(5) 0.0147(5) 0.0150(5) 0.0010(4) 0.0039(4) 0.0038(4)
N1 0.0156(17) 0.0112(16) 0.0109(15) 0.0031(12) 0.0012(13) 0.0045(14)
N2 0.0165(17) 0.0060(16) 0.0160(16) 0.0019(12) 0.0018(13) 0.0016(13)
O1 0.0197(16) 0.0081(14) 0.0277(16) 0.0005(11) -0.0078(12) 0.0008(12)
O2 0.0192(15) 0.0163(15) 0.0207(15) 0.0048(11) -0.0039(12) 0.0047(12)
C1 0.018(2) 0.013(2) 0.0152(19) 0.0012(15) 0.0002(16) 0.0073(17)
C2 0.023(2) 0.0103(19) 0.0138(19) 0.0040(15) 0.0025(16) 0.0074(17)
C3 0.015(2) 0.0097(19) 0.0170(19) 0.0010(15) 0.0019(16) 0.0027(16)
C4 0.0112(19) 0.0129(19) 0.0129(18) 0.0002(14) -0.0015(15) 0.0028(16)
C5 0.014(2) 0.0083(18) 0.0114(18) 0.0032(14) 0.0041(15) 0.0016(15)
C6 0.016(2) 0.0081(18) 0.0135(19) 0.0021(14) 0.0023(15) 0.0032(16)
C7 0.013(2) 0.0089(19) 0.018(2) 0.0006(15) 0.0012(16) 0.0005(16)
C8 0.016(2) 0.016(2) 0.0120(18) 0.0048(15) 0.0020(15) 0.0073(17)
C9 0.016(2) 0.0082(19) 0.021(2) 0.0049(15) -0.0006(16) 0.0042(16)
C10 0.019(2) 0.013(2) 0.017(2) 0.0015(15) 0.0035(16) 0.0042(17)
C11 0.023(2) 0.013(2) 0.030(2) -0.0002(17) -0.0065(19) 0.0014(18)
C12 0.021(2) 0.015(2) 0.0146(19) 0.0008(15) -0.0019(16) 0.0043(17)
C13 0.017(2) 0.016(2) 0.0097(18) -0.0035(14) -0.0026(15) 0.0055(17)
C14 0.017(2) 0.0112(19) 0.0157(19) -0.0025(15) -0.0039(16) 0.0045(16)
C15 0.017(2) 0.012(2) 0.018(2) -0.0014(15) -0.0051(16) -0.0002(17)
C16 0.014(2) 0.019(2) 0.0120(19) -0.0052(15) -0.0063(15) 0.0034(17)
C17 0.015(2) 0.018(2) 0.0154(19) 0.0002(15) -0.0041(16) 0.0071(17)
C18 0.019(2) 0.013(2) 0.0144(19) 0.0019(15) 0.0001(16) 0.0059(17)
C19 0.017(2) 0.023(2) 0.027(2) -0.0035(18) -0.0001(18) 0.0074(19)
C20 0.020(2) 0.019(2) 0.017(2) -0.0004(16) 0.0003(17) 0.0095(18)
C21 0.022(2) 0.024(2) 0.023(2) -0.0031(18) 0.0028(18) 0.0122(19)
C22 0.018(2) 0.023(2) 0.032(2) 0.0032(19) 0.0061(19) 0.0024(19)
F1 0.089(3) 0.148(4) 0.0374(19) 0.019(2) 0.0165(19) 0.094(3)
F2 0.090(3) 0.0193(15) 0.0455(19) 0.0087(13) -0.0381(18) -0.0030(16)
F3 0.056(2) 0.0178(15) 0.060(2) 0.0069(13) -0.0190(16) 0.0069(14)
F4 0.0464(19) 0.055(2) 0.0410(17) 0.0087(14) -0.0046(14) 0.0346(16)
B1 0.031(3) 0.028(3) 0.019(2) 0.000(2) -0.005(2) 0.015(2)

loop_
_atom_type_symbol
_atom_type_description
_atom_type_scat_dispersion_real
_atom_type_scat_dispersion_imag
_atom_type_scat_source
C C 0.0033 0.0016 'International Tables Vol C Tables 4.2.6.8 and 6.1.1.4'
H H 0.0000 0.0000 'International Tables Vol C Tables 4.2.6.8 and 6.1.1.4'
N N 0.0061 0.0033 'International Tables Vol C Tables 4.2.6.8 and 6.1.1.4'
O O 0.0106 0.0060 'International Tables Vol C Tables 4.2.6.8 and 6.1.1.4'
F F 0.0171 0.0103 'International Tables Vol C Tables 4.2.6.8 and 6.1.1.4'
Cl Cl 0.1484 0.1585 'International Tables Vol C Tables 4.2.6.8 and 6.1.1.4'
Ru Ru -1.2594 0.8363 'International Tables Vol C Tables 4.2.6.8 and 6.1.1.4'
B B 0.0013 0.0007 'International Tables Vol C Tables 4.2.6.8 and 6.1.1.4'

loop_
_geom_angle_atom_site_label_1
_geom_angle_atom_site_label_2
_geom_angle_atom_site_label_3
_geom_angle
N2 Ru1 N1 76.37(12)
N2 Ru1 C18 128.09(14)
N1 Ru1 C18 93.04(13)
N2 Ru1 C14 95.61(13)
N1 Ru1 C14 147.96(14)
C18 Ru1 C14 67.29(14)
N2 Ru1 C13 99.35(13)
N1 Ru1 C13 111.84(14)
C18 Ru1 C13 37.79(14)
C14 Ru1 C13 37.96(15)
N2 Ru1 C15 116.35(14)
N1 Ru1 C15 167.23(13)
C18 Ru1 C15 79.98(15)
C14 Ru1 C15 37.45(15)
C13 Ru1 C15 68.74(15)
N2 Ru1 C16 151.99(14)
N1 Ru1 C16 129.57(14)
C18 Ru1 C16 67.82(15)
C14 Ru1 C16 67.82(15)
C13 Ru1 C16 81.56(14)
C15 Ru1 C16 37.79(15)
N2 Ru1 C17 165.91(13)
N1 Ru1 C17 100.91(13)
C18 Ru1 C17 37.84(15)
C14 Ru1 C17 79.31(15)
C13 Ru1 C17 68.55(14)
C15 Ru1 C17 67.06(15)
C16 Ru1 C17 36.87(15)
N2 Ru1 Cl1 81.09(9)
N1 Ru1 Cl1 85.25(9)
C18 Ru1 Cl1 149.54(11)
C14 Ru1 Cl1 124.67(11)
C13 Ru1 Cl1 162.61(11)
C15 Ru1 Cl1 95.34(11)
C16 Ru1 Cl1 89.98(10)
C17 Ru1 Cl1 112.66(11)
C5 N1 C1 118.4(3)
C5 N1 Ru1 117.3(2)
C1 N1 Ru1 124.1(3)
C6 N2 C10 118.7(3)
C6 N2 Ru1 117.4(2)
C10 N2 Ru1 122.4(3)
C3 O1 C11 118.1(3)
C8 O2 C12 118.0(3)
N1 C1 C2 122.7(4)
C1 C2 C3 119.3(4)
O1 C3 C4 125.3(4)
O1 C3 C2 115.9(3)
C4 C3 C2 118.8(3)
C3 C4 C5 118.6(4)
N1 C5 C4 122.2(3)
N1 C5 C6 114.2(3)
C4 C5 C6 123.6(4)
N2 C6 C7 122.5(3)
N2 C6 C5 113.6(3)
C7 C6 C5 123.9(3)
C6 C7 C8 118.6(3)
O2 C8 C9 116.3(3)
O2 C8 C7 125.1(4)
C9 C8 C7 118.5(3)
C10 C9 C8 119.6(4)
N2 C10 C9 122.1(4)
C18 C13 C14 116.3(4)
C18 C13 C20 124.7(4)
C14 C13 C20 118.9(3)
C18 C13 Ru1 69.9(2)
C14 C13 Ru1 70.7(2)
C20 C13 Ru1 127.5(3)
C15 C14 C13 122.4(4)
C15 C14 Ru1 72.0(2)
C13 C14 Ru1 71.3(2)
C14 C15 C16 119.6(4)
C14 C15 Ru1 70.5(2)
C16 C15 Ru1 71.5(2)
C17 C16 C15 119.0(4)
C17 C16 C19 121.4(4)
C15 C16 C19 119.6(4)
C17 C16 Ru1 71.3(2)
C15 C16 Ru1 70.8(2)
C19 C16 Ru1 127.3(3)
C16 C17 C18 120.3(4)
C16 C17 Ru1 71.8(2)
C18 C17 Ru1 69.3(2)
C13 C18 C17 122.4(4)
C13 C18 Ru1 72.3(2)
C17 C18 Ru1 72.8(2)
C13 C20 C21 108.8(3)
C13 C20 C22 114.4(3)
C21 C20 C22 110.6(3)
F1 B1 F4 110.0(4)
F1 B1 F2 110.1(5)
F4 B1 F2 109.2(4)
F1 B1 F3 108.9(4)
F4 B1 F3 110.9(4)
F2 B1 F3 107.6(4)

loop_
_geom_bond_atom_site_label_1
_geom_bond_atom_site_label_2
_geom_bond_distance
Ru1 N2 2.084(3)
Ru1 N1 2.085(3)
Ru1 C18 2.164(4)
Ru1 C14 2.187(4)
Ru1 C13 2.196(4)
Ru1 C15 2.207(4)
Ru1 C16 2.216(4)
Ru1 C17 2.210(4)
Ru1 Cl1 2.4097(10)
N1 C5 1.352(5)
N1 C1 1.351(5)
N2 C6 1.352(5)
N2 C10 1.345(5)
O1 C3 1.341(5)
O1 C11 1.443(5)
O2 C8 1.342(5)
O2 C12 1.441(5)
C1 C2 1.363(5)
C2 C3 1.396(5)
C3 C4 1.393(5)
C4 C5 1.389(5)
C5 C6 1.480(5)
C6 C7 1.385(5)
C7 C8 1.399(5)
C8 C9 1.394(5)
C9 C10 1.378(6)
C13 C18 1.412(5)
C13 C14 1.426(6)
C13 C20 1.499(6)
C14 C15 1.411(6)
C15 C16 1.432(6)
C16 C17 1.399(6)
C16 C19 1.493(6)
C17 C18 1.419(6)
C20 C21 1.533(5)
C20 C22 1.533(6)
F1 B1 1.363(6)
F2 B1 1.386(6)
F3 B1 1.389(6)
F4 B1 1.372(6)
